data_4108050
loop_
_publ_author_name
'Guillermo M\'inguez Espallargas'
'Lee Brammer'
'David R. Allan'
'Colin R. Pulham'
'Neil Robertson'
'John E. Warren'

_publ_section_title
;
 Noncovalent Interactions under Extreme Conditions: High-Pressure and
 Low-Temperature Diffraction Studies of the Isostructural Metal-Organic
 Networks (4-Chloropyridinium)2[CoX4] (X = Cl, Br)
;
_journal_name_full 'Journal of the American Chemical Society'
_journal_page_first 9058
_journal_page_last 9071
_journal_paper_doi 10.1021/ja8010868
_journal_volume 130
_journal_year 2008
_chemical_formula_moiety '2(C5 H5 Cl N), Br4 Co'
_chemical_formula_sum 'C10 H10 Br4 Cl2 Co N2'
_chemical_formula_weight 607.67
_chemical_name_systematic
;
 ?
;
_space_group_IT_number 15
_symmetry_cell_setting monoclinic
_symmetry_space_group_name_Hall '-C 2yc'
_symmetry_space_group_name_H-M 'C 1 2/c 1'
_atom_sites_solution_hydrogens geom
_atom_sites_solution_primary direct
_atom_sites_solution_secondary difmap
_audit_creation_method SHELXL-97
_cell_angle_alpha 90.00
_cell_angle_beta 100.821(13)
_cell_angle_gamma 90.00
_cell_formula_units_Z 4
_cell_length_a 17.137(3)
_cell_length_b 7.188(3)
_cell_length_c 13.504(2)
_cell_measurement_reflns_used 1666
_cell_measurement_temperature 300(2)
_cell_measurement_theta_max 20.00
_cell_measurement_theta_min 2.43
_cell_volume 1633.9(8)
_computing_cell_refinement 'Bruker SMART'
_computing_data_collection 'Bruker SMART'
_computing_data_reduction 'Bruker SAINT'
_computing_molecular_graphics 'Bruker SHELXTL'
_computing_publication_material 'Bruker SHELXTL'
_computing_structure_refinement 'SHELXL-97 (Sheldrick, 1997)'
_computing_structure_solution 'SHELXS-97 (Sheldrick, 1990)'
_diffrn_ambient_temperature 300(2)
_diffrn_measured_fraction_theta_full 0.574
_diffrn_measured_fraction_theta_max 0.574
_diffrn_measurement_device_type 'CCD area detector'
_diffrn_measurement_method 'phi and omega scans'
_diffrn_radiation_monochromator graphite
_diffrn_radiation_source synchrotron
_diffrn_radiation_type X-rays
_diffrn_radiation_wavelength 0.48800
_diffrn_reflns_av_R_equivalents 0.0497
_diffrn_reflns_av_sigmaI/netI 0.0473
_diffrn_reflns_limit_h_max 23
_diffrn_reflns_limit_h_min -23
_diffrn_reflns_limit_k_max 7
_diffrn_reflns_limit_k_min -7
_diffrn_reflns_limit_l_max 19
_diffrn_reflns_limit_l_min -19
_diffrn_reflns_number 5063
_diffrn_reflns_theta_full 20.46
_diffrn_reflns_theta_max 20.46
_diffrn_reflns_theta_min 2.43
_exptl_absorpt_coefficient_mu 4.055
_exptl_absorpt_correction_T_max 0.3830
_exptl_absorpt_correction_T_min 0.3830
_exptl_absorpt_correction_type multi-scan
_exptl_absorpt_process_details sadabs
_exptl_crystal_colour blue
_exptl_crystal_density_diffrn 2.470
_exptl_crystal_description block
_exptl_crystal_F_000 1140
_exptl_crystal_size_max 0.20
_exptl_crystal_size_mid 0.20
_exptl_crystal_size_min 0.20
_refine_diff_density_max 0.747
_refine_diff_density_min -0.663
_refine_diff_density_rms 0.183
_refine_ls_extinction_coef 0.037(4)
_refine_ls_extinction_expression Fc^*^=kFc[1+0.001xFc^2^\l^3^/sin(2\q)]^-1/4^
_refine_ls_extinction_method SHELXL
_refine_ls_goodness_of_fit_ref 1.083
_refine_ls_hydrogen_treatment constr
_refine_ls_matrix_type full
_refine_ls_number_parameters 67
_refine_ls_number_reflns 1447
_refine_ls_number_restraints 0
_refine_ls_restrained_S_all 1.083
_refine_ls_R_factor_all 0.0734
_refine_ls_R_factor_gt 0.0520
_refine_ls_shift/su_max 0.000
_refine_ls_shift/su_mean 0.000
_refine_ls_structure_factor_coef Fsqd
_refine_ls_weighting_details 'calc w=1/[\s^2^(Fo^2^)+(0.0883P)^2^+0.0000P] where P=(Fo^2^+2Fc^2^)/3'
_refine_ls_weighting_scheme calc
_refine_ls_wR_factor_gt 0.1286
_refine_ls_wR_factor_ref 0.1431
_reflns_number_gt 1071
_reflns_number_total 1447
_reflns_threshold_expression >2sigma(I)
_cod_data_source_file ja8010868-file002_31.cif
_cod_data_source_block cobr04s
_cod_original_cell_volume 1634.0(7)
_cod_database_code 4108050

loop_
_symmetry_equiv_pos_as_xyz
'x, y, z'
'-x, y, -z+1/2'
'x+1/2, y+1/2, z'
'-x+1/2, y+1/2, -z+1/2'
'-x, -y, -z'
'x, -y, z-1/2'
'-x+1/2, -y+1/2, -z'
'x+1/2, -y+1/2, z-1/2'

loop_
_atom_site_label
_atom_site_type_symbol
_atom_site_fract_x
_atom_site_fract_y
_atom_site_fract_z
_atom_site_U_iso_or_equiv
_atom_site_adp_type
_atom_site_occupancy
_atom_site_symmetry_multiplicity
_atom_site_calc_flag
_atom_site_refinement_flags
Co1 Co 0.5000 0.4404(3) 0.2500 0.0502(6) Uani 1 2 d S
Br1 Br 0.42349(3) 0.65584(17) 0.13451(5) 0.0629(4) Uani 1 1 d .
Br2 Br 0.40547(3) 0.26415(16) 0.31730(4) 0.0634(4) Uani 1 1 d .
N1 N 0.39420(3) -0.20394(16) 0.38063(4) 0.060(3) Uani 1 1 d R
H1 H 0.4244 -0.2519 0.3433 0.072 Uiso 1 1 calc R
C2 C 0.32109(3) -0.14853(16) 0.33669(4) 0.050(3) Uani 1 1 d R
H2 H 0.3039 -0.1634 0.2676 0.060 Uiso 1 1 calc R
C3 C 0.27157(3) -0.06924(16) 0.39480(4) 0.053(3) Uani 1 1 d R
H3 H 0.2206 -0.0305 0.3659 0.064 Uiso 1 1 calc R
C4 C 0.29999(3) -0.04903(16) 0.49745(4) 0.043(2) Uani 1 1 d R
Cl4 Cl 0.23942(3) 0.04953(16) 0.57156(4) 0.0573(7) Uani 1 1 d R
C5 C 0.37567(3) -0.10971(16) 0.54179(4) 0.062(3) Uani 1 1 d R
H5 H 0.3941 -0.0977 0.6108 0.074 Uiso 1 1 calc R
C6 C 0.42264(3) -0.18837(16) 0.48018(4) 0.058(3) Uani 1 1 d R
H6 H 0.4735 -0.2302 0.5073 0.069 Uiso 1 1 calc R

loop_
_atom_site_aniso_label
_atom_site_aniso_U_11
_atom_site_aniso_U_22
_atom_site_aniso_U_33
_atom_site_aniso_U_23
_atom_site_aniso_U_13
_atom_site_aniso_U_12
Co1 0.0440(6) 0.0543(18) 0.0531(6) 0.000 0.0114(4) 0.000
Br1 0.0431(4) 0.0760(12) 0.0673(4) 0.0171(4) 0.0041(2) -0.0007(4)
Br2 0.0582(4) 0.0729(12) 0.0621(4) 0.0067(3) 0.0193(3) -0.0083(4)
N1 0.051(3) 0.075(9) 0.058(3) 0.007(3) 0.017(2) 0.006(3)
C2 0.056(3) 0.042(9) 0.055(3) 0.003(3) 0.015(2) 0.006(4)
C3 0.049(3) 0.063(9) 0.048(2) 0.000(3) 0.0077(19) 0.001(4)
C4 0.046(3) 0.028(7) 0.055(3) 0.000(3) 0.0105(19) -0.001(3)
Cl4 0.0560(8) 0.063(2) 0.0560(7) -0.0036(7) 0.0180(5) 0.0015(10)
C5 0.060(3) 0.069(11) 0.054(3) 0.004(3) 0.007(2) 0.003(4)
C6 0.053(3) 0.058(10) 0.061(3) -0.002(3) 0.007(2) 0.009(4)

loop_
_atom_type_symbol
_atom_type_description
_atom_type_scat_dispersion_real
_atom_type_scat_dispersion_imag
_atom_type_scat_source
C C -0.0020 0.0007 'International Tables Vol C Tables 4.2.6.8 and 6.1.1.4'
H H 0.0000 0.0000 'International Tables Vol C Tables 4.2.6.8 and 6.1.1.4'
N N -0.0030 0.0014 'International Tables Vol C Tables 4.2.6.8 and 6.1.1.4'
Cl Cl 0.0646 0.0747 'International Tables Vol C Tables 4.2.6.8 and 6.1.1.4'
Co Co 0.1848 0.4883 'International Tables Vol C Tables 4.2.6.8 and 6.1.1.4'
Br Br 0.2378 1.2974 'International Tables Vol C Tables 4.2.6.8 and 6.1.1.4'

loop_
_geom_angle_atom_site_label_1
_geom_angle_atom_site_label_2
_geom_angle_atom_site_label_3
_geom_angle
_geom_angle_site_symmetry_1
_geom_angle_site_symmetry_3
Br2 Co1 Br2 115.31(10) . 2_655
Br2 Co1 Br1 115.13(3) . 2_655
Br2 Co1 Br1 105.34(3) 2_655 2_655
Br2 Co1 Br1 105.34(3) . .
Br2 Co1 Br1 115.12(3) 2_655 .
Br1 Co1 Br1 99.82(9) 2_655 .
C2 N1 C6 123.4 . .
C2 N1 H1 118.3 . .
C6 N1 H1 118.3 . .
N1 C2 C3 119.5 . .
N1 C2 H2 120.2 . .
C3 C2 H2 120.2 . .
C2 C3 C4 118.2 . .
C2 C3 H3 120.9 . .
C4 C3 H3 120.9 . .
C3 C4 C5 121.4 . .
C3 C4 Cl4 119.1 . .
C5 C4 Cl4 119.5 . .
C6 C5 C4 118.0 . .
C6 C5 H5 121.0 . .
C4 C5 H5 121.0 . .
N1 C6 C5 119.5 . .
N1 C6 H6 120.2 . .
C5 C6 H6 120.2 . .

loop_
_geom_bond_atom_site_label_1
_geom_bond_atom_site_label_2
_geom_bond_distance
_geom_bond_site_symmetry_2
Co1 Br2 2.3682(14) .
Co1 Br2 2.3682(14) 2_655
Co1 Br1 2.4045(16) 2_655
Co1 Br1 2.4045(16) .
N1 C2 1.3420 .
N1 C6 1.3458 .
N1 H1 0.8600 .
C2 C3 1.3824 .
C2 H2 0.9300 .
C3 C4 1.3879 .
C3 H3 0.9300 .
C4 C5 1.3926 .
C4 Cl4 1.7237 .
C5 C6 1.3825 .
C5 H5 0.9300 .
C6 H6 0.9300 .

loop_
_geom_torsion_atom_site_label_1
_geom_torsion_atom_site_label_2
_geom_torsion_atom_site_label_3
_geom_torsion_atom_site_label_4
_geom_torsion
C6 N1 C2 C3 0.7
N1 C2 C3 C4 0.3
C2 C3 C4 C5 -1.2
C2 C3 C4 Cl4 180.0
C3 C4 C5 C6 1.1
Cl4 C4 C5 C6 179.9
C2 N1 C6 C5 -0.8
C4 C5 C6 N1 -0.1
